data_4065061
loop_
_publ_author_name
'Sharma, Hemant K.'
'Miramontes, Alma'
'Metta-Maga\~na, Alejandro J.'
'Pannell, Keith H.'

_publ_section_title
;
 Reaction betweentBuMgCl and SnCl4, Illustrating the Solvent-Dependent
 Predominant Formation of Cl(tBu2Sn)nCl (THF,n= 1; Toluene,n= 2; Hexane,n=
 3) and the Subsequent Wavelength-Selective Photochemical Transformation
 ofn= 3 \\rightarrow 2 \\rightarrow 1
;
_journal_issue 17
_journal_name_full Organometallics
_journal_page_first 4501
_journal_paper_doi 10.1021/om200548s
_journal_volume 30
_journal_year 2011
_chemical_formula_sum 'C24 H54 Cl2 Sn3'
_chemical_formula_weight 769.64
_chemical_name_systematic
; 
 ? 
;
_space_group_IT_number 15
_symmetry_cell_setting monoclinic
_symmetry_space_group_name_Hall '-C 2yc'
_symmetry_space_group_name_H-M 'C 1 2/c 1'
_atom_sites_solution_hydrogens geom
_atom_sites_solution_primary direct
_atom_sites_solution_secondary difmap
_audit_creation_method SHELXL-97
_cell_angle_alpha 90.00
_cell_angle_beta 112.376(3)
_cell_angle_gamma 90.00
_cell_formula_units_Z 4
_cell_length_a 22.234(6)
_cell_length_b 9.352(2)
_cell_length_c 17.041(4)
_cell_measurement_reflns_used 9992
_cell_measurement_temperature 296(2)
_cell_measurement_theta_max 28.71
_cell_measurement_theta_min 2.39
_cell_volume 3276.6(14)
_computing_cell_refinement 'Bruker SAINT'
_computing_data_collection 'Bruker APEX2'
_computing_data_reduction 'Bruker SAINT'
_computing_molecular_graphics 'Bruker SHELXTL'
_computing_publication_material 'Bruker SHELXTL'
_computing_structure_refinement 'SHELXL-97 (Sheldrick, 2008)'
_computing_structure_solution 'SHELXS-97 (Sheldrick, 2008)'
_diffrn_ambient_temperature 296(2)
_diffrn_measured_fraction_theta_full 1.000
_diffrn_measured_fraction_theta_max 1.000
_diffrn_measurement_device_type 'Bruker APEX-II CCD'
_diffrn_measurement_method '\f and \w scans'
_diffrn_radiation_monochromator graphite
_diffrn_radiation_source 'fine-focus sealed tube'
_diffrn_radiation_type MoK\a
_diffrn_radiation_wavelength 0.71073
_diffrn_reflns_av_R_equivalents 0.0367
_diffrn_reflns_av_sigmaI/netI 0.0230
_diffrn_reflns_limit_h_max 31
_diffrn_reflns_limit_h_min -31
_diffrn_reflns_limit_k_max 13
_diffrn_reflns_limit_k_min -13
_diffrn_reflns_limit_l_max 23
_diffrn_reflns_limit_l_min -23
_diffrn_reflns_number 30471
_diffrn_reflns_theta_full 30.00
_diffrn_reflns_theta_max 30.00
_diffrn_reflns_theta_min 1.98
_exptl_absorpt_coefficient_mu 2.441
_exptl_absorpt_correction_T_max 0.8516
_exptl_absorpt_correction_T_min 0.7683
_exptl_absorpt_correction_type multi-scan
_exptl_crystal_colour colourless
_exptl_crystal_density_diffrn 1.560
_exptl_crystal_density_method 'not measured'
_exptl_crystal_description rectangular
_exptl_crystal_F_000 1528
_exptl_crystal_size_max 0.11
_exptl_crystal_size_mid 0.11
_exptl_crystal_size_min 0.07
_refine_diff_density_max 1.002
_refine_diff_density_min -0.516
_refine_diff_density_rms 0.067
_refine_ls_extinction_method none
_refine_ls_goodness_of_fit_ref 1.126
_refine_ls_hydrogen_treatment mixed
_refine_ls_matrix_type full
_refine_ls_number_parameters 240
_refine_ls_number_reflns 4766
_refine_ls_number_restraints 0
_refine_ls_restrained_S_all 1.126
_refine_ls_R_factor_all 0.0300
_refine_ls_R_factor_gt 0.0212
_refine_ls_shift/su_max 0.002
_refine_ls_shift/su_mean 0.000
_refine_ls_structure_factor_coef Fsqd
_refine_ls_weighting_details 'calc w=1/[\s^2^(Fo^2^)+(0.0129P)^2^+1.8469P] where P=(Fo^2^+2Fc^2^)/3'
_refine_ls_weighting_scheme calc
_refine_ls_wR_factor_gt 0.0425
_refine_ls_wR_factor_ref 0.0479
_reflns_number_gt 4059
_reflns_number_total 4766
_reflns_threshold_expression >2sigma(I)
_cod_data_source_file om200548s_si_002.cif
_cod_data_source_block c2c
_cod_depositor_comments
;
The following automatic conversions were performed:

'_symmetry_cell_setting' value 'Monoclinic' changed to 'monoclinic'
according to /home/saulius/struct/CIF-dictionaries/cif_core.dic
dictionary named 'cif_core.dic' version 2.4.1 from 2010-06-29.

Automatic conversion script
Id: cif_fix_values 1715 2011-07-08 13:25:40Z adriana 
;
_cod_original_cell_volume 3276.7(14)
_cod_original_sg_symbol_H-M C2/c
_cod_database_code 4065061

loop_
_symmetry_equiv_pos_as_xyz
'x, y, z'
'-x, y, -z+1/2'
'x+1/2, y+1/2, z'
'-x+1/2, y+1/2, -z+1/2'
'-x, -y, -z'
'x, -y, z-1/2'
'-x+1/2, -y+1/2, -z'
'x+1/2, -y+1/2, z-1/2'

loop_
_atom_site_label
_atom_site_type_symbol
_atom_site_fract_x
_atom_site_fract_y
_atom_site_fract_z
_atom_site_U_iso_or_equiv
_atom_site_adp_type
_atom_site_occupancy
_atom_site_symmetry_multiplicity
_atom_site_calc_flag
_atom_site_refinement_flags
Sn1 Sn 0.118574(6) 0.973855(15) 0.300898(9) 0.03733(5) Uani 1 1 d .
Sn2 Sn 0.0000 0.81296(2) 0.2500 0.03709(5) Uani 1 2 d S
Cl1 Cl 0.10958(3) 1.12543(7) 0.18327(4) 0.05893(16) Uani 1 1 d .
C1 C 0.21099(11) 0.8620(3) 0.31818(16) 0.0511(5) Uani 1 1 d .
C2 C 0.21550(19) 0.7214(4) 0.3642(3) 0.0842(10) Uani 1 1 d .
H2A H 0.2148(17) 0.749(4) 0.421(2) 0.108(13) Uiso 1 1 d .
H2B H 0.180(2) 0.647(4) 0.331(3) 0.134(16) Uiso 1 1 d .
H2C H 0.2571(16) 0.674(3) 0.371(2) 0.089(10) Uiso 1 1 d .
C3 C 0.2133(2) 0.8335(6) 0.2318(3) 0.0924(13) Uani 1 1 d .
H3A H 0.180(2) 0.778(5) 0.198(3) 0.136(19) Uiso 1 1 d .
H3B H 0.2550(18) 0.789(4) 0.243(2) 0.098(11) Uiso 1 1 d .
H3C H 0.209(2) 0.923(5) 0.201(3) 0.135(17) Uiso 1 1 d .
C4 C 0.26755(16) 0.9579(5) 0.3693(4) 0.0939(13) Uani 1 1 d .
H4A H 0.268(2) 0.972(4) 0.430(3) 0.138(18) Uiso 1 1 d .
H4B H 0.2634(19) 1.047(4) 0.341(2) 0.113(15) Uiso 1 1 d .
H4C H 0.3039(18) 0.909(4) 0.370(2) 0.101(11) Uiso 1 1 d .
C5 C 0.12778(11) 1.1354(3) 0.39880(14) 0.0473(5) Uani 1 1 d .
C6 C 0.1542(2) 1.0645(4) 0.48569(19) 0.0777(9) Uani 1 1 d .
H6A H 0.1545(16) 1.133(3) 0.527(2) 0.091(10) Uiso 1 1 d .
H6B H 0.1239(16) 0.986(3) 0.4873(19) 0.079(10) Uiso 1 1 d .
H6C H 0.1992(17) 1.022(3) 0.498(2) 0.082(10) Uiso 1 1 d .
C7 C 0.05986(15) 1.1950(4) 0.3801(2) 0.0685(8) Uani 1 1 d .
H7A H 0.0465(16) 1.240(3) 0.325(2) 0.092(11) Uiso 1 1 d .
H7B H 0.0636(14) 1.269(3) 0.4240(18) 0.074(8) Uiso 1 1 d .
H7C H 0.0332(14) 1.118(3) 0.3870(17) 0.071(9) Uiso 1 1 d .
C8 C 0.17216(16) 1.2570(4) 0.3946(2) 0.0677(8) Uani 1 1 d .
H8A H 0.2148(17) 1.222(3) 0.409(2) 0.091(11) Uiso 1 1 d .
H8B H 0.1543(17) 1.302(4) 0.336(2) 0.100(12) Uiso 1 1 d .
H8C H 0.1745(15) 1.324(3) 0.440(2) 0.084(10) Uiso 1 1 d .
C9 C 0.00338(13) 0.6828(3) 0.36088(17) 0.0564(6) Uani 1 1 d .
C10 C -0.0445(2) 0.5583(4) 0.3302(3) 0.0890(11) Uani 1 1 d .
H10A H -0.089(2) 0.598(5) 0.298(3) 0.138(16) Uiso 1 1 d .
H10B H -0.0444(18) 0.507(4) 0.381(2) 0.108(12) Uiso 1 1 d .
H10C H -0.033(2) 0.490(4) 0.291(3) 0.139(18) Uiso 1 1 d .
C11 C -0.0147(2) 0.7779(5) 0.4208(2) 0.0852(11) Uani 1 1 d .
H11A H 0.0138(18) 0.859(4) 0.439(2) 0.104(14) Uiso 1 1 d .
H11B H -0.0599(18) 0.809(4) 0.389(2) 0.100(12) Uiso 1 1 d .
H11C H -0.0125(16) 0.717(4) 0.470(2) 0.101(11) Uiso 1 1 d .
C12 C 0.07221(17) 0.6252(4) 0.4078(3) 0.0782(9) Uani 1 1 d .
H12A H 0.1058(17) 0.709(4) 0.4341(19) 0.089(10) Uiso 1 1 d .
H12B H 0.0821(18) 0.568(4) 0.369(2) 0.096(13) Uiso 1 1 d .
H12C H 0.0725(16) 0.568(4) 0.456(2) 0.092(10) Uiso 1 1 d .

loop_
_atom_site_aniso_label
_atom_site_aniso_U_11
_atom_site_aniso_U_22
_atom_site_aniso_U_33
_atom_site_aniso_U_23
_atom_site_aniso_U_13
_atom_site_aniso_U_12
Sn1 0.03180(7) 0.04192(8) 0.03751(8) 0.00015(5) 0.01234(6) 0.00234(5)
Sn2 0.03907(11) 0.03422(10) 0.04085(11) 0.000 0.01844(9) 0.000
Cl1 0.0480(3) 0.0717(4) 0.0555(3) 0.0192(3) 0.0180(3) -0.0018(3)
C1 0.0372(11) 0.0591(14) 0.0557(14) 0.0029(11) 0.0163(10) 0.0105(10)
C2 0.071(2) 0.077(2) 0.107(3) 0.030(2) 0.037(2) 0.0312(19)
C3 0.075(2) 0.138(4) 0.076(2) 0.004(3) 0.041(2) 0.046(3)
C4 0.0384(16) 0.094(3) 0.141(4) -0.010(3) 0.025(2) 0.0068(16)
C5 0.0396(11) 0.0535(13) 0.0452(12) -0.0113(10) 0.0120(10) -0.0006(10)
C6 0.085(2) 0.096(3) 0.0458(16) -0.0067(16) 0.0186(16) -0.001(2)
C7 0.0539(16) 0.074(2) 0.078(2) -0.0266(18) 0.0259(16) 0.0028(15)
C8 0.0566(17) 0.0639(17) 0.077(2) -0.0218(16) 0.0195(15) -0.0140(14)
C9 0.0573(15) 0.0540(14) 0.0646(16) 0.0206(12) 0.0307(13) 0.0055(11)
C10 0.081(2) 0.073(2) 0.113(3) 0.034(2) 0.037(2) -0.0139(19)
C11 0.106(3) 0.100(3) 0.069(2) 0.027(2) 0.055(2) 0.022(2)
C12 0.072(2) 0.080(2) 0.081(2) 0.036(2) 0.0271(18) 0.0173(18)

loop_
_atom_type_symbol
_atom_type_description
_atom_type_scat_dispersion_real
_atom_type_scat_dispersion_imag
_atom_type_scat_source
C C 0.0033 0.0016 'International Tables Vol C Tables 4.2.6.8 and 6.1.1.4'
H H 0.0000 0.0000 'International Tables Vol C Tables 4.2.6.8 and 6.1.1.4'
Cl Cl 0.1484 0.1585 'International Tables Vol C Tables 4.2.6.8 and 6.1.1.4'
Sn Sn -0.6537 1.4246 'International Tables Vol C Tables 4.2.6.8 and 6.1.1.4'

loop_
_geom_angle_atom_site_label_1
_geom_angle_atom_site_label_2
_geom_angle_atom_site_label_3
_geom_angle
_geom_angle_site_symmetry_1
_geom_angle_site_symmetry_3
C5 Sn1 C1 114.07(9) . .
C5 Sn1 Cl1 100.47(7) . .
C1 Sn1 Cl1 99.64(7) . .
C5 Sn1 Sn2 113.50(6) . .
C1 Sn1 Sn2 119.35(7) . .
Cl1 Sn1 Sn2 106.408(18) . .
C9 Sn2 C9 113.66(14) 2 .
C9 Sn2 Sn1 105.89(7) 2 .
C9 Sn2 Sn1 107.47(7) . .
C9 Sn2 Sn1 107.47(7) 2 2
C9 Sn2 Sn1 105.89(7) . 2
Sn1 Sn2 Sn1 116.71(2) . 2
C2 C1 C3 109.2(3) . .
C2 C1 C4 109.8(3) . .
C3 C1 C4 109.5(3) . .
C2 C1 Sn1 110.67(18) . .
C3 C1 Sn1 109.01(19) . .
C4 C1 Sn1 108.64(19) . .
C1 C2 H2A 105(2) . .
C1 C2 H2B 115(2) . .
H2A C2 H2B 114(3) . .
C1 C2 H2C 109.2(18) . .
H2A C2 H2C 111(3) . .
H2B C2 H2C 104(3) . .
C1 C3 H3A 113(3) . .
C1 C3 H3B 106(2) . .
H3A C3 H3B 112(3) . .
C1 C3 H3C 110(3) . .
H3A C3 H3C 105(4) . .
H3B C3 H3C 111(3) . .
C1 C4 H4A 110(2) . .
C1 C4 H4B 109(2) . .
H4A C4 H4B 111(3) . .
C1 C4 H4C 104(2) . .
H4A C4 H4C 111(3) . .
H4B C4 H4C 112(3) . .
C6 C5 C7 110.4(3) . .
C6 C5 C8 110.7(3) . .
C7 C5 C8 108.9(2) . .
C6 C5 Sn1 109.2(2) . .
C7 C5 Sn1 107.04(16) . .
C8 C5 Sn1 110.58(18) . .
C5 C6 H6A 109(2) . .
C5 C6 H6B 109.3(18) . .
H6A C6 H6B 107(3) . .
C5 C6 H6C 110.9(18) . .
H6A C6 H6C 112(3) . .
H6B C6 H6C 109(2) . .
C5 C7 H7A 106(2) . .
C5 C7 H7B 107.6(17) . .
H7A C7 H7B 109(2) . .
C5 C7 H7C 107.8(17) . .
H7A C7 H7C 118(3) . .
H7B C7 H7C 108(2) . .
C5 C8 H8A 109(2) . .
C5 C8 H8B 109.9(19) . .
H8A C8 H8B 112(3) . .
C5 C8 H8C 106.5(18) . .
H8A C8 H8C 106(3) . .
H8B C8 H8C 113(3) . .
C11 C9 C10 110.3(3) . .
C11 C9 C12 108.9(3) . .
C10 C9 C12 109.8(3) . .
C11 C9 Sn2 108.59(19) . .
C10 C9 Sn2 109.4(2) . .
C12 C9 Sn2 109.90(18) . .
C9 C10 H10A 109(2) . .
C9 C10 H10B 108(2) . .
H10A C10 H10B 109(3) . .
C9 C10 H10C 113(2) . .
H10A C10 H10C 108(4) . .
H10B C10 H10C 110(3) . .
C9 C11 H11A 111(2) . .
C9 C11 H11B 107(2) . .
H11A C11 H11B 111(3) . .
C9 C11 H11C 106.8(19) . .
H11A C11 H11C 112(3) . .
H11B C11 H11C 110(3) . .
C9 C12 H12A 111.5(17) . .
C9 C12 H12B 107(2) . .
H12A C12 H12B 114(3) . .
C9 C12 H12C 108.4(19) . .
H12A C12 H12C 106(2) . .
H12B C12 H12C 111(3) . .

loop_
_geom_bond_atom_site_label_1
_geom_bond_atom_site_label_2
_geom_bond_distance
_geom_bond_site_symmetry_2
Sn1 C5 2.202(2) .
Sn1 C1 2.223(2) .
Sn1 Cl1 2.4005(8) .
Sn1 Sn2 2.8681(6) .
Sn2 C9 2.225(2) 2
Sn2 C9 2.225(2) .
Sn2 Sn1 2.8681(6) 2
C1 C2 1.514(4) .
C1 C3 1.516(4) .
C1 C4 1.520(4) .
C2 H2A 1.00(4) .
C2 H2B 1.04(4) .
C2 H2C 0.99(3) .
C3 H3A 0.92(4) .
C3 H3B 0.97(4) .
C3 H3C 0.97(5) .
C4 H4A 1.04(4) .
C4 H4B 0.94(4) .
C4 H4C 0.92(4) .
C5 C6 1.521(4) .
C5 C7 1.525(4) .
C5 C8 1.525(4) .
C6 H6A 0.95(3) .
C6 H6B 1.00(3) .
C6 H6C 1.02(3) .
C7 H7A 0.97(3) .
C7 H7B 1.00(3) .
C7 H7C 0.97(3) .
C8 H8A 0.94(3) .
C8 H8B 1.02(4) .
C8 H8C 0.97(3) .
C9 C11 1.520(4) .
C9 C10 1.529(4) .
C9 C12 1.530(4) .
C10 H10A 1.01(4) .
C10 H10B 0.99(4) .
C10 H10C 1.03(4) .
C11 H11A 0.96(4) .
C11 H11B 0.99(4) .
C11 H11C 1.01(3) .
C12 H12A 1.06(3) .
C12 H12B 0.94(3) .
C12 H12C 0.98(3) .

loop_
_geom_torsion_atom_site_label_1
_geom_torsion_atom_site_label_2
_geom_torsion_atom_site_label_3
_geom_torsion_atom_site_label_4
_geom_torsion
_geom_torsion_site_symmetry_1
_geom_torsion_site_symmetry_4
C5 Sn1 Sn2 C9 171.87(10) . 2
C1 Sn1 Sn2 C9 -49.14(10) . 2
Cl1 Sn1 Sn2 C9 62.32(8) . 2
C5 Sn1 Sn2 C9 -66.32(10) . .
C1 Sn1 Sn2 C9 72.67(10) . .
Cl1 Sn1 Sn2 C9 -175.88(7) . .
C5 Sn1 Sn2 Sn1 52.35(7) . 2
C1 Sn1 Sn2 Sn1 -168.66(7) . 2
Cl1 Sn1 Sn2 Sn1 -57.204(19) . 2
C5 Sn1 C1 C2 96.1(3) . .
Cl1 Sn1 C1 C2 -157.7(2) . .
Sn2 Sn1 C1 C2 -42.6(3) . .
C5 Sn1 C1 C3 -143.7(3) . .
Cl1 Sn1 C1 C3 -37.6(3) . .
Sn2 Sn1 C1 C3 77.5(3) . .
C5 Sn1 C1 C4 -24.5(3) . .
Cl1 Sn1 C1 C4 81.6(3) . .
Sn2 Sn1 C1 C4 -163.3(3) . .
C1 Sn1 C5 C6 -57.5(2) . .
Cl1 Sn1 C5 C6 -163.1(2) . .
Sn2 Sn1 C5 C6 83.7(2) . .
C1 Sn1 C5 C7 -177.0(2) . .
Cl1 Sn1 C5 C7 77.4(2) . .
Sn2 Sn1 C5 C7 -35.8(2) . .
C1 Sn1 C5 C8 64.5(2) . .
Cl1 Sn1 C5 C8 -41.12(19) . .
Sn2 Sn1 C5 C8 -154.30(18) . .
C9 Sn2 C9 C11 -163.2(3) 2 .
Sn1 Sn2 C9 C11 80.0(2) . .
Sn1 Sn2 C9 C11 -45.5(3) 2 .
C9 Sn2 C9 C10 -42.8(2) 2 .
Sn1 Sn2 C9 C10 -159.6(2) . .
Sn1 Sn2 C9 C10 75.0(2) 2 .
C9 Sn2 C9 C12 77.8(2) 2 .
Sn1 Sn2 C9 C12 -39.0(2) . .
Sn1 Sn2 C9 C12 -164.4(2) 2 .
